data_7206151
loop_
_publ_author_name
'Jalilian, Ehsan'
'Liao, Rong-Zhen'
'Himo, Fahmi'
'Brismar, Hjalmar'
'Laurell, Fredrik'
'Lidin, Sven'

_publ_section_title
;
 Luminescence properties of the Cu4I62&#x2212; cluster
;
_journal_issue 14
_journal_name_full CrystEngComm
_journal_page_first 4729
_journal_paper_doi 10.1039/c0ce00909a
_journal_volume 13
_journal_year 2011
_chemical_formula_moiety 'C24 H20 P, 0.5(Cu4 I6), C3 H6 O'
_chemical_formula_sum 'C27 H26 Cu2 I3 O P'
_chemical_formula_weight 905.3
_chemical_name_common
;
Bis(tetraphenylphosphonium) hexa-mu!2$-iodido-tetra copper(i)
acetone monosolvate
;
_chemical_name_systematic
;
Bis(tetraphenylphosphonium) hexa-\m~2~-iodido-tetra copper(I) acetone
monosolvate
;
_space_group_IT_number 60
_symmetry_cell_setting orthorhombic
_symmetry_space_group_name_Hall '-P 2n 2ab'
_symmetry_space_group_name_H-M 'P b c n'
_cell_angle_alpha 90
_cell_angle_beta 90
_cell_angle_gamma 90
_cell_formula_units_Z 8
_cell_length_a 15.1257(1)
_cell_length_b 15.5606(1)
_cell_length_c 24.7564(2)
_cell_measurement_reflns_used 57706
_cell_measurement_temperature 100
_cell_measurement_theta_max 30.7866
_cell_measurement_theta_min 3.6472
_cell_volume 5826.79(7)
_computing_cell_refinement '<i>CrysAlis RED</i> (Oxford Diffraction, 2008)'
_computing_data_collection '<i>CrysAlis CCD</i> (Oxford Diffraction, 2008)'
_computing_data_reduction '<i>CrysAlis RED</i> (Oxford Diffraction, 2008)'
_computing_molecular_graphics '<i>Diamond</i> (Brandenburg, 1999)'
_computing_publication_material '<i>Jana2000</i> (Petricek, Dusek & Palatinus, 2000)'
_computing_structure_refinement '<i>Jana2000</i> (Petricek, Dusek & Palatinus, 2000)'
_computing_structure_solution '<i>Superflip</i> (Oszlanyi & Suto, 2004)'
_diffrn_ambient_temperature 100
_diffrn_detector_area_resol_mean 16.0
_diffrn_measured_fraction_theta_full 0.99
_diffrn_measured_fraction_theta_max 0.95
_diffrn_measurement_device_type 'Excalibur3 with Sapphire-3 CCD'
_diffrn_measurement_method '\w scans at diffrent \f'
_diffrn_radiation_monochromator graphite
_diffrn_radiation_source 'Fine- focus sealed tube'
_diffrn_radiation_type 'Mo K\a'
_diffrn_radiation_wavelength 0.71069
_diffrn_reflns_av_R_equivalents 0.0177
_diffrn_reflns_av_sigmaI/netI 0.0075
_diffrn_reflns_limit_h_max 21
_diffrn_reflns_limit_h_min -21
_diffrn_reflns_limit_k_max 21
_diffrn_reflns_limit_k_min -22
_diffrn_reflns_limit_l_max 34
_diffrn_reflns_limit_l_min -34
_diffrn_reflns_number 87725
_diffrn_reflns_theta_full 30.79
_diffrn_reflns_theta_max 30.88
_diffrn_reflns_theta_min 3.76
_diffrn_standards_number 0
_exptl_absorpt_coefficient_mu 4.712
_exptl_absorpt_correction_T_max 0.409
_exptl_absorpt_correction_T_min 0.273
_exptl_absorpt_correction_type gaussian
_exptl_absorpt_process_details '<i>CrysAlis RED</i> (Oxford Diffraction, 2008)'
_exptl_crystal_colour green
_exptl_crystal_density_diffrn 2.06326
_exptl_crystal_description sphere
_exptl_crystal_F_000 3424
_exptl_crystal_size_max 0.4048
_exptl_crystal_size_mid 0.3124
_exptl_crystal_size_min 0.2690
_exptl_crystal_size_rad 0.3124
_refine_diff_density_max 2.36
_refine_diff_density_min -1.23
_refine_ls_extinction_coef 26149
_refine_ls_extinction_method 'B-C type 1 Gaussian isotropic (Becker & Coppens, 1974)'
_refine_ls_goodness_of_fit_gt 1.85
_refine_ls_goodness_of_fit_ref 1.80
_refine_ls_hydrogen_treatment mixed
_refine_ls_number_parameters 165
_refine_ls_number_reflns 8685
_refine_ls_R_factor_all 0.0379
_refine_ls_R_factor_gt 0.0340
_refine_ls_shift/su_max 0.0414
_refine_ls_shift/su_mean 0.0074
_refine_ls_structure_factor_coef Fsqd
_refine_ls_weighting_details w=1/(\s^2^(I)+0.0025I^2^)
_refine_ls_weighting_scheme sigma
_refine_ls_wR_factor_gt 0.1075
_refine_ls_wR_factor_ref 0.1092
_reflns_number_gt 7960
_reflns_number_total 8685
_reflns_threshold_expression I>3\s(I)
_cod_data_source_file c0ce00909a.txt
_cod_data_source_block (II)
_cod_original_formula_sum 'C27 H26 Cu2 I3 O1 P1'
_cod_database_code 7206151

loop_
_symmetry_equiv_pos_site_id
_symmetry_equiv_pos_as_xyz
1 x,y,z
2 1/2-x,1/2+y,z
3 x,-y,1/2+z
4 1/2+x,1/2+y,1/2-z
5 -x,-y,-z
6 1/2+x,1/2-y,-z
7 -x,y,1/2-z
8 1/2-x,1/2-y,1/2+z

loop_
_atom_site_label
_atom_site_type_symbol
_atom_site_fract_x
_atom_site_fract_y
_atom_site_fract_z
_atom_site_adp_type
_atom_site_U_iso_or_equiv
_atom_site_symmetry_multiplicity
_atom_site_occupancy
_atom_site_calc_flag
_atom_site_refinement_flags
_atom_site_disorder_assembly
_atom_site_disorder_group
I1 I 0 0.303048(17) 0.25 Uani 0.01865(8) 4 1 d . . .
I2 I 0.027269(13) 0.510445(13) 0.370976(9) Uani 0.01866(7) 8 1 d . . .
I3 I 0 0.716058(18) 0.25 Uani 0.02092(9) 4 1 d . . .
I4 I 0.208675(12) 0.510878(12) 0.233999(9) Uani 0.01805(7) 8 1 d . . .
Cu1 Cu -0.05772(2) 0.57446(2) 0.291357(16) Uani 0.01832(11) 8 1 d . . .
Cu2 Cu 0.07487(2) 0.44227(2) 0.281276(16) Uani 0.01784(10) 8 1 d . . .
P1 P 0.11664(4) 0.13103(4) 0.43926(3) Uani 0.01232(17) 8 1 d . . .
O1 O 0.23836(17) 0.21834(18) 0.08921(12) Uani 0.0337(8) 8 1 d . . .
C7 C 0.1492(2) 0.3382(2) 0.11347(14) Uani 0.0281(10) 8 1 d . . .
C8 C 0.2157(2) 0.2690(2) 0.12429(13) Uani 0.0202(8) 8 1 d . . .
C9 C 0.2515(3) 0.2638(3) 0.1805(2) Uani 0.0436(14) 8 1 d . . .
H71 H 0.179437 0.395376 0.113175 Uiso 0.0337 8 1 d . . .
H72 H 0.120649 0.327958 0.077604 Uiso 0.0337 8 1 d . . .
H73 H 0.103035 0.337618 0.142399 Uiso 0.0337 8 1 d . . .
H91 H 0.293011 0.312796 0.186845 Uiso 0.0523 8 1 d . . .
H92 H 0.201667 0.266883 0.206933 Uiso 0.0523 8 1 d . . .
H93 H 0.283849 0.208263 0.185202 Uiso 0.0523 8 1 d . . .
C1a C 0.18812(13) 0.06605(13) 0.48015(8) Uani 0.0141(3) 8 1 d . . .
C2a C 0.27606(18) 0.0509(2) 0.46549(13) Uani 0.0177(4) 8 1 d . . .
C3a C 0.3290(2) 0.0000(2) 0.49798(15) Uani 0.0211(4) 8 1 d . . .
C4a C 0.2952(2) -0.0360(2) 0.54527(15) Uani 0.0219(4) 8 1 d . . .
C5a C 0.2078(2) -0.0206(2) 0.55973(13) Uani 0.0217(4) 8 1 d . . .
C6a C 0.1540(2) 0.0299(2) 0.52742(12) Uani 0.0182(4) 8 1 d . . .
H2a H 0.30058(13) 0.07683(13) 0.43169(8) Uiso 0.0212 8 1 d . . .
H3a H 0.39180(13) -0.01114(13) 0.48748(8) Uiso 0.0254 8 1 d . . .
H4a H 0.33368(13) -0.07260(13) 0.56869(8) Uiso 0.0263 8 1 d . . .
H5a H 0.18358(13) -0.04623(13) 0.59368(8) Uiso 0.026 8 1 d . . .
H6a H 0.09112(13) 0.04052(13) 0.53790(8) Uiso 0.0219 8 1 d . . .
C1b C 0.17756(15) 0.20455(14) 0.39815(9) Uani 0.0141(4) 8 1 d . . .
C2b C 0.2245(2) 0.1710(2) 0.35427(12) Uani 0.0177(4) 8 1 d . . .
C3b C 0.2729(2) 0.2256(2) 0.32142(13) Uani 0.0211(4) 8 1 d . . .
C4b C 0.2747(3) 0.3136(2) 0.33174(15) Uani 0.0219(4) 8 1 d . . .
C5b C 0.2278(2) 0.3467(2) 0.37534(15) Uani 0.0217(4) 8 1 d . . .
C6b C 0.1795(2) 0.2927(2) 0.40866(13) Uani 0.0182(4) 8 1 d . . .
H2b H 0.22310(15) 0.10790(14) 0.34665(9) Uiso 0.0212 8 1 d . . .
H3b H 0.30668(15) 0.20166(14) 0.29013(9) Uiso 0.0254 8 1 d . . .
H4b H 0.30955(15) 0.35286(14) 0.30787(9) Uiso 0.0263 8 1 d . . .
H5b H 0.22894(15) 0.40987(14) 0.38271(9) Uiso 0.026 8 1 d . . .
H6b H 0.14613(15) 0.31678(14) 0.44009(9) Uiso 0.0219 8 1 d . . .
C1c C 0.04473(14) 0.18680(15) 0.48451(9) Uani 0.0141(4) 8 1 d . . .
C2c C 0.0830(2) 0.2306(2) 0.52794(13) Uani 0.0177(4) 8 1 d . . .
C3c C 0.0294(2) 0.2708(2) 0.56562(14) Uani 0.0211(4) 8 1 d . . .
C4c C -0.0623(2) 0.2680(2) 0.56034(15) Uani 0.0219(4) 8 1 d . . .
C5c C -0.1000(2) 0.2245(2) 0.51706(15) Uani 0.0217(4) 8 1 d . . .
C6c C -0.0471(2) 0.1837(2) 0.47922(13) Uani 0.0182(4) 8 1 d . . .
H2c H 0.14880(14) 0.23298(15) 0.53175(9) Uiso 0.0212 8 1 d . . .
H3c H 0.05667(14) 0.30192(15) 0.59679(9) Uiso 0.0254 8 1 d . . .
H4c H -0.10079(14) 0.29718(15) 0.58758(9) Uiso 0.0263 8 1 d . . .
H5c H -0.16582(14) 0.22258(15) 0.51320(9) Uiso 0.026 8 1 d . . .
H6c H -0.07463(14) 0.15221(15) 0.44827(9) Uiso 0.0219 8 1 d . . .
C1d C 0.05488(16) 0.06549(14) 0.39310(9) Uani 0.0141(4) 8 1 d . . .
C2d C 0.0585(2) -0.02428(19) 0.39491(13) Uani 0.0177(4) 8 1 d . . .
C3d C 0.0111(3) -0.0721(2) 0.35763(15) Uani 0.0211(4) 8 1 d . . .
C4d C -0.0402(3) -0.0312(2) 0.31855(16) Uani 0.0219(4) 8 1 d . . .
C5d C -0.0437(2) 0.0580(2) 0.31698(15) Uani 0.0217(4) 8 1 d . . .
C6d C 0.0037(2) 0.1066(2) 0.35389(13) Uani 0.0182(4) 8 1 d . . .
H2d H 0.09501(16) -0.05379(14) 0.42300(9) Uiso 0.0212 8 1 d . . .
H3d H 0.01384(16) -0.13628(14) 0.35875(9) Uiso 0.0254 8 1 d . . .
H4d H -0.07442(16) -0.06598(14) 0.29175(9) Uiso 0.0263 8 1 d . . .
H5d H -0.08063(16) 0.08735(14) 0.28902(9) Uiso 0.026 8 1 d . . .
H6d H 0.00123(16) 0.17077(14) 0.35247(9) Uiso 0.0219 8 1 d . . .

loop_
_atom_site_aniso_label
_atom_site_aniso_type_symbol
_atom_site_aniso_U_11
_atom_site_aniso_U_22
_atom_site_aniso_U_33
_atom_site_aniso_U_12
_atom_site_aniso_U_13
_atom_site_aniso_U_23
I1 I 0.02604(15) 0.01062(13) 0.01928(15) 0 0.00368(10) 0
I2 I 0.01766(12) 0.02028(11) 0.01803(12) 0.00102(6) -0.00312(7) -0.00467(7)
I3 I 0.01417(13) 0.01214(13) 0.03646(18) 0 -0.00441(10) 0
I4 I 0.01250(10) 0.01692(11) 0.02473(13) 0.00043(6) -0.00010(7) -0.00276(7)
Cu1 Cu 0.01567(17) 0.01702(17) 0.0223(2) 0.00078(13) -0.00091(13) -0.00251(13)
Cu2 Cu 0.01765(17) 0.01596(17) 0.0199(2) 0.00116(13) -0.00062(13) -0.00046(13)
P1 P 0.0118(3) 0.0122(3) 0.0130(3) 0.0004(2) 0.0018(2) -0.0005(2)
O1 O 0.0334(13) 0.0320(13) 0.0357(16) 0.0061(10) 0.0026(11) -0.0145(12)
C7 C 0.0407(19) 0.0242(15) 0.0194(16) 0.0069(14) -0.0023(13) -0.0018(13)
C8 C 0.0203(13) 0.0174(13) 0.0228(16) -0.0029(11) 0.0038(11) -0.0003(11)
C9 C 0.054(3) 0.038(2) 0.039(3) 0.019(2) -0.0209(18) -0.0104(18)
C1a C 0.0148(6) 0.0127(6) 0.0148(6) 0.0013(5) -0.0007(5) -0.0002(5)
C2a C 0.0145(6) 0.0187(7) 0.0197(7) 0.0007(5) 0.0000(5) -0.0003(5)
C3a C 0.0174(7) 0.0221(7) 0.0240(7) 0.0038(5) -0.0031(6) 0.0000(6)
C4a C 0.0246(8) 0.0184(7) 0.0227(7) 0.0023(6) -0.0075(6) 0.0023(6)
C5a C 0.0274(8) 0.0206(7) 0.0171(7) 0.0005(6) -0.0027(6) 0.0050(6)
C6a C 0.0189(7) 0.0195(7) 0.0163(6) 0.0007(5) 0.0013(5) 0.0031(5)
C1b C 0.0124(6) 0.0151(6) 0.0148(6) -0.0007(4) 0.0005(5) 0.0009(5)
C2b C 0.0179(7) 0.0197(7) 0.0154(6) 0.0003(5) 0.0017(5) -0.0008(5)
C3b C 0.0203(7) 0.0252(8) 0.0180(7) -0.0009(5) 0.0039(5) 0.0025(6)
C4b C 0.0204(7) 0.0239(8) 0.0213(8) -0.0054(5) -0.0002(6) 0.0067(6)
C5b C 0.0236(7) 0.0158(7) 0.0255(8) -0.0040(5) -0.0006(6) 0.0041(6)
C6b C 0.0203(7) 0.0144(7) 0.0201(7) -0.0009(5) 0.0017(5) -0.0003(5)
C1c C 0.0152(6) 0.0146(6) 0.0125(6) 0.0005(4) 0.0012(4) 0.0003(4)
C2c C 0.0195(7) 0.0171(7) 0.0164(7) -0.0009(5) -0.0007(5) -0.0021(5)
C3c C 0.0256(8) 0.0204(8) 0.0175(7) 0.0015(5) 0.0016(5) -0.0039(5)
C4c C 0.0244(8) 0.0199(8) 0.0213(8) 0.0038(5) 0.0076(5) -0.0005(5)
C5c C 0.0162(7) 0.0240(8) 0.0248(8) 0.0037(5) 0.0049(5) 0.0005(5)
C6c C 0.0143(7) 0.0212(7) 0.0192(7) 0.0005(5) 0.0003(5) -0.0014(5)
C1d C 0.0144(6) 0.0145(6) 0.0134(6) -0.0002(5) 0.0004(4) -0.0018(5)
C2d C 0.0192(7) 0.0146(6) 0.0191(7) -0.0010(5) 0.0004(5) -0.0003(5)
C3d C 0.0225(8) 0.0178(7) 0.0232(7) -0.0032(6) -0.0003(5) -0.0041(5)
C4d C 0.0204(8) 0.0268(8) 0.0185(7) -0.0054(6) -0.0011(5) -0.0053(6)
C5d C 0.0195(7) 0.0280(8) 0.0175(7) -0.0009(6) -0.0052(5) -0.0011(6)
C6d C 0.0192(7) 0.0183(7) 0.0173(7) 0.0010(5) -0.0036(5) 0.0006(5)

loop_
_atom_type_symbol
_atom_type_scat_dispersion_real
_atom_type_scat_dispersion_imag
_atom_type_scat_source
Cu 0.320 1.265 'International Tables Vol C Tables 4.2.6.8 and 6.1.1.1'
I -0.474 1.812 'International Tables Vol C Tables 4.2.6.8 and 6.1.1.1'
P 0.102 0.094 'International Tables Vol C Tables 4.2.6.8 and 6.1.1.1'
C 0.003 0.002 'International Tables Vol C Tables 4.2.6.8 and 6.1.1.1'
H 0.000 0.000 'International Tables Vol C Tables 4.2.6.8 and 6.1.1.1'
O 0.011 0.006 'International Tables Vol C Tables 4.2.6.8 and 6.1.1.1'

loop_
_geom_angle_atom_site_label_1
_geom_angle_atom_site_label_2
_geom_angle_atom_site_label_3
_geom_angle_site_symmetry_1
_geom_angle_site_symmetry_2
_geom_angle_site_symmetry_3
_geom_angle
_geom_angle_publ_flag
Cu2 I1 Cu2 . . 7_555 64.687(13) no
Cu2 I1 Cu2 7_555 . . 64.687(13) no
Cu1 I2 Cu2 . . . 68.563(13) no
Cu1 I3 Cu1 . . 7_555 62.824(14) no
Cu1 I3 Cu1 7_555 . . 62.824(14) no
Cu1 I4 Cu2 7_555 . . 64.591(13) no
I2 Cu1 I3 . . . 117.934(15) no
I2 Cu1 I4 . . 7_555 119.075(16) no
I2 Cu1 Cu1 . . 7_555 105.100(15) no
I2 Cu1 Cu2 . . . 55.863(12) no
I2 Cu1 Cu2 . . 7_555 105.114(16) no
I3 Cu1 I4 . . 7_555 122.201(15) no
I3 Cu1 Cu1 . . 7_555 58.588(12) no
I3 Cu1 Cu2 . . . 109.833(15) no
I3 Cu1 Cu2 . . 7_555 114.318(17) no
I4 Cu1 Cu1 7_555 . 7_555 113.027(17) no
I4 Cu1 Cu2 7_555 . . 108.818(15) no
I4 Cu1 Cu2 7_555 . 7_555 57.772(12) no
Cu1 Cu1 Cu2 7_555 . . 58.862(13) no
Cu1 Cu1 Cu2 7_555 . 7_555 64.073(14) no
Cu2 Cu1 Cu2 . . 7_555 58.288(13) no
Cu2 Cu1 Cu2 7_555 . . 58.288(13) no
I1 Cu2 I2 . . . 119.147(15) no
I1 Cu2 I4 . . . 124.138(16) no
I1 Cu2 Cu1 . . . 108.764(15) no
I1 Cu2 Cu1 . . 7_555 113.183(16) no
I1 Cu2 Cu2 . . 7_555 57.657(11) no
I2 Cu2 I4 . . . 116.334(15) no
I2 Cu2 Cu1 . . . 55.574(12) no
I2 Cu2 Cu1 . . 7_555 103.343(15) no
I2 Cu2 Cu2 . . 7_555 104.894(16) no
I4 Cu2 Cu1 . . . 106.903(15) no
I4 Cu2 Cu1 . . 7_555 57.637(12) no
I4 Cu2 Cu2 . . 7_555 113.142(17) no
Cu1 Cu2 Cu1 . . 7_555 57.066(13) no
Cu1 Cu2 Cu2 . . 7_555 58.315(13) no
Cu1 Cu2 Cu1 7_555 . . 57.066(13) no
C1a P1 C1b . . . 111.81(10) no
C1a P1 C1c . . . 106.67(10) no
C1a P1 C1d . . . 110.67(10) no
C1b P1 C1c . . . 111.11(11) no
C1b P1 C1d . . . 105.64(11) no
C1c P1 C1d . . . 111.01(11) no
C8 C7 H71 . . . 109.5 no
C8 C7 H72 . . . 109.5 no
C8 C7 H73 . . . 109.5 no
H71 C7 H72 . . . 109.5 no
H71 C7 H73 . . . 109.5 no
H72 C7 H73 . . . 109.5 no
O1 C8 C7 . . . 121.7(3) no
O1 C8 C9 . . . 121.6(3) no
C7 C8 C9 . . . 116.7(3) no
C8 C9 H91 . . . 109.5 no
C8 C9 H92 . . . 109.5 no
C8 C9 H93 . . . 109.5 no
H91 C9 H92 . . . 109.5 no
H91 C9 H93 . . . 109.5 no
H92 C9 H93 . . . 109.5 no
P1 C1a C2a . . . 121.43(18) no
P1 C1a C6a . . . 118.50(18) no
C2a C1a C6a . . . 120.1(2) no
C1a C2a C3a . . . 119.7(3) no
C1a C2a H2a . . . 120.2(3) no
C3a C2a H2a . . . 120.2(3) no
C2a C3a C4a . . . 120.4(3) no
C2a C3a H3a . . . 119.8(3) no
C4a C3a H3a . . . 119.8(3) no
C3a C4a C5a . . . 119.7(3) no
C3a C4a H4a . . . 120.1(3) no
C5a C4a H4a . . . 120.1(3) no
C4a C5a C6a . . . 120.5(3) no
C4a C5a H5a . . . 119.8(3) no
C6a C5a H5a . . . 119.8(3) no
C1a C6a C5a . . . 119.7(3) no
C1a C6a H6a . . . 120.2(3) no
C5a C6a H6a . . . 120.2(3) no
P1 C1b C2b . . . 117.71(19) no
P1 C1b C6b . . . 122.2(2) no
C2b C1b C6b . . . 120.1(2) no
C1b C2b C3b . . . 119.7(3) no
C1b C2b H2b . . . 120.2(3) no
C3b C2b H2b . . . 120.2(3) no
C2b C3b C4b . . . 120.4(3) no
C2b C3b H3b . . . 119.8(3) no
C4b C3b H3b . . . 119.8(3) no
C3b C4b C5b . . . 119.7(3) no
C3b C4b H4b . . . 120.1(4) no
C5b C4b H4b . . . 120.1(3) no
C4b C5b C6b . . . 120.5(3) no
C4b C5b H5b . . . 119.8(3) no
C6b C5b H5b . . . 119.8(3) no
C1b C6b C5b . . . 119.7(3) no
C1b C6b H6b . . . 120.2(3) no
C5b C6b H6b . . . 120.2(3) no
P1 C1c C2c . . . 117.83(19) no
P1 C1c C6c . . . 122.0(2) no
C2c C1c C6c . . . 120.1(2) no
C1c C2c C3c . . . 119.7(3) no
C1c C2c H2c . . . 120.2(3) no
C3c C2c H2c . . . 120.2(3) no
C2c C3c C4c . . . 120.4(3) no
C2c C3c H3c . . . 119.8(3) no
C4c C3c H3c . . . 119.8(3) no
C3c C4c C5c . . . 119.7(3) no
C3c C4c H4c . . . 120.1(3) no
C5c C4c H4c . . . 120.1(3) no
C4c C5c C6c . . . 120.5(3) no
C4c C5c H5c . . . 119.8(3) no
C6c C5c H5c . . . 119.8(4) no
C1c C6c C5c . . . 119.7(3) no
C1c C6c H6c . . . 120.2(3) no
C5c C6c H6c . . . 120.2(3) no
P1 C1d C2d . . . 121.8(2) no
P1 C1d C6d . . . 118.11(19) no
C2d C1d C6d . . . 120.1(2) no
C1d C2d C3d . . . 119.7(3) no
C1d C2d H2d . . . 120.2(3) no
C3d C2d H2d . . . 120.2(3) no
C2d C3d C4d . . . 120.4(3) no
C2d C3d H3d . . . 119.8(4) no
C4d C3d H3d . . . 119.8(4) no
C3d C4d C5d . . . 119.7(3) no
C3d C4d H4d . . . 120.1(3) no
C5d C4d H4d . . . 120.1(4) no
C4d C5d C6d . . . 120.5(3) no
C4d C5d H5d . . . 119.8(4) no
C6d C5d H5d . . . 119.8(3) no
C1d C6d C5d . . . 119.7(3) no
C1d C6d H6d . . . 120.2(3) no
C5d C6d H6d . . . 120.2(3) no

loop_
_geom_bond_atom_site_label_1
_geom_bond_atom_site_label_2
_geom_bond_site_symmetry_1
_geom_bond_site_symmetry_2
_geom_bond_distance
_geom_bond_publ_flag
I1 Cu2 . . 2.5642(4) no
I1 Cu2 . 7_555 2.5642(4) no
I2 Cu1 . . 2.5554(4) no
I2 Cu2 . . 2.5642(4) no
I3 Cu1 . . 2.5817(4) no
I3 Cu1 . 7_555 2.5817(4) no
I4 Cu1 . 7_555 2.5664(4) no
I4 Cu2 . . 2.5702(4) no
Cu1 Cu1 . 7_555 2.6911(5) no
Cu1 Cu2 . . 2.8837(5) no
Cu1 Cu2 . 7_555 2.7444(5) no
Cu2 Cu2 . 7_555 2.7436(5) no
P1 C1a . . 1.793(2) no
P1 C1b . . 1.787(2) no
P1 C1c . . 1.786(2) no
P1 C1d . . 1.794(2) no
O1 C8 . . 1.222(4) no
C7 C8 . . 1.498(5) no
C7 H71 . . 1.000 no
C7 H72 . . 1.000 no
C7 H73 . . 1.000 no
C8 C9 . . 1.495(6) no
C9 H91 . . 1.000 no
C9 H92 . . 1.000 no
C9 H93 . . 1.000 no
C1a C2a . . 1.399(3) no
C1a C6a . . 1.397(4) no
C2a C3a . . 1.385(5) no
C2a H2a . . 1.000(4) no
C3a C4a . . 1.394(5) no
C3a H3a . . 1.000(4) no
C4a C5a . . 1.390(5) no
C4a H4a . . 1.000(4) no
C5a C6a . . 1.386(5) no
C5a H5a . . 1.000(4) no
C6a H6a . . 1.000(4) no
C1b C2b . . 1.399(4) no
C1b C6b . . 1.397(4) no
C2b C3b . . 1.385(5) no
C2b H2b . . 1.000(4) no
C3b C4b . . 1.394(5) no
C3b H3b . . 1.000(4) no
C4b C5b . . 1.390(5) no
C4b H4b . . 1.000(4) no
C5b C6b . . 1.386(5) no
C5b H5b . . 1.000(4) no
C6b H6b . . 1.000(4) no
C1c C2c . . 1.399(4) no
C1c C6c . . 1.397(4) no
C2c C3c . . 1.385(5) no
C2c H2c . . 1.000(4) no
C3c C4c . . 1.394(5) no
C3c H3c . . 1.000(4) no
C4c C5c . . 1.390(5) no
C4c H4c . . 1.000(4) no
C5c C6c . . 1.386(5) no
C5c H5c . . 1.000(4) no
C6c H6c . . 1.000(4) no
C1d C2d . . 1.399(4) no
C1d C6d . . 1.397(4) no
C2d C3d . . 1.385(5) no
C2d H2d . . 1.000(4) no
C3d C4d . . 1.394(5) no
C3d H3d . . 1.000(4) no
C4d C5d . . 1.390(5) no
C4d H4d . . 1.000(4) no
C5d C6d . . 1.386(5) no
C5d H5d . . 1.000(4) no
C6d H6d . . 1.000(4) no
